data_7709761
loop_
_publ_author_name
'Setifi, Zouaoui'
'Setifi, Fatima'
'Benmansour Souilamas, Samia'
'Liu, Xiangyu'
'Mague, Joel T.'
'Gomez Garcia, Carlos J.'
'Konieczny, Piotr'
'Reedijk, Jan'

_publ_section_title
;
 A rare example of a double metamagnetic transition leading to 2D and 3D
 long-range order in the two-dimensional pyrazine- and azido-bridged
 cobalt(II) compound [Co(pyz)(N3)2]
;
_journal_name_full 'Dalton Transactions'
_journal_paper_doi 10.1039/D2DT00294A
_journal_year 2022
_chemical_formula_moiety 'C4 H4 Co N8'
_chemical_formula_sum 'C4 H4 Co N8'
_chemical_formula_weight 223.08
_chemical_name_systematic
;
catena-[bis(\m-azido)(\m-pyrazine)cobalt (II)]~n~
;
_space_group_crystal_system orthorhombic
_space_group_IT_number 63
_space_group_name_Hall '-C 2c 2'
_space_group_name_H-M_alt 'C m c m'
_atom_sites_solution_hydrogens geom
_atom_sites_solution_primary direct
_atom_sites_solution_secondary difmap
_audit_creation_method SHELXL-2018/1
_audit_update_record
;
2022-01-04 deposited with the CCDC.	2022-03-15 downloaded from the CCDC.
;
_cell_angle_alpha 90
_cell_angle_beta 90
_cell_angle_gamma 90
_cell_formula_units_Z 4
_cell_length_a 15.1297(7)
_cell_length_b 7.1034(3)
_cell_length_c 6.6093(2)
_cell_measurement_reflns_used 2014
_cell_measurement_temperature 150(2)
_cell_measurement_theta_max 72.552
_cell_measurement_theta_min 5.849
_cell_volume 710.32(5)
_computing_cell_refinement '<i>SAINT</i> (Bruker, 2016)'
_computing_data_collection '<i>APEX3</i> (Bruker, 2016)'
_computing_data_reduction '<i>SAINT</i>  (Bruker, 2016)'
_computing_molecular_graphics '<i>DIAMOND</i> (Brandenburg & Putz, 2012)'
_computing_publication_material '<i>SHELXTL</i> (Bruker, 2016)'
_computing_structure_refinement '<i>SHELXL-2018/1</i> (Sheldrick, 2015<i>b</i>)'
_computing_structure_solution '<i>SHELXT 2014/5</i> (Sheldrick, 2014)'
_diffrn_ambient_temperature 150(2)
_diffrn_detector_area_resol_mean 10.4167
_diffrn_measured_fraction_theta_full 0.990
_diffrn_measured_fraction_theta_max 0.990
_diffrn_measurement_device_type 'Bruker D8 VENTURE PHOTON 100 CMOS'
_diffrn_measurement_method '\w scans'
_diffrn_radiation_monochromator mirror
_diffrn_radiation_type CuK\a
_diffrn_radiation_wavelength 1.54178
_diffrn_reflns_av_R_equivalents 0.0366
_diffrn_reflns_av_unetI/netI 0.0266
_diffrn_reflns_Laue_measured_fraction_full 0.990
_diffrn_reflns_Laue_measured_fraction_max 0.990
_diffrn_reflns_limit_h_max 18
_diffrn_reflns_limit_h_min -16
_diffrn_reflns_limit_k_max 8
_diffrn_reflns_limit_k_min -8
_diffrn_reflns_limit_l_max 8
_diffrn_reflns_limit_l_min -7
_diffrn_reflns_number 2600
_diffrn_reflns_point_group_measured_fraction_full 0.990
_diffrn_reflns_point_group_measured_fraction_max 0.990
_diffrn_reflns_theta_full 72.500
_diffrn_reflns_theta_max 72.530
_diffrn_reflns_theta_min 5.849
_diffrn_source 'INCOATEC I\mS micro--focus source'
_exptl_absorpt_coefficient_mu 18.666
_exptl_absorpt_correction_T_max 0.71
_exptl_absorpt_correction_T_min 0.23
_exptl_absorpt_correction_type numerical
_exptl_absorpt_process_details '<i>SADABS</i> (Krause <i>et al.</i>, 2015)'
_exptl_crystal_colour orange
_exptl_crystal_density_diffrn 2.086
_exptl_crystal_density_method 'not measured'
_exptl_crystal_description plate
_exptl_crystal_F_000 444
_exptl_crystal_size_max 0.131
_exptl_crystal_size_mid 0.082
_exptl_crystal_size_min 0.020
_exptl_transmission_factor_max 0.426
_exptl_transmission_factor_min 0.137
_refine_diff_density_max 0.471
_refine_diff_density_min -0.559
_refine_diff_density_rms 0.106
_refine_ls_extinction_method none
_refine_ls_goodness_of_fit_ref 1.104
_refine_ls_hydrogen_treatment constr
_refine_ls_matrix_type full
_refine_ls_number_parameters 38
_refine_ls_number_reflns 398
_refine_ls_number_restraints 0
_refine_ls_restrained_S_all 1.104
_refine_ls_R_factor_all 0.0385
_refine_ls_R_factor_gt 0.0353
_refine_ls_shift/su_max 0.000
_refine_ls_shift/su_mean 0.000
_refine_ls_structure_factor_coef Fsqd
_refine_ls_weighting_details 'w=1/[\s^2^(Fo^2^)+(0.0636P)^2^+0.4126P] where P=(Fo^2^+2Fc^2^)/3'
_refine_ls_weighting_scheme calc
_refine_ls_wR_factor_gt 0.0898
_refine_ls_wR_factor_ref 0.0923
_reflns_Friedel_coverage 0.000
_reflns_number_gt 360
_reflns_number_total 398
_reflns_threshold_expression 'I > 2\s(I)'
_cod_data_source_file d2dt00294a2.cif
_cod_data_source_block jtm965a_Cmcm_a
_cod_database_code 7709761
_shelx_shelxl_version_number 2018/1
_shelx_space_group_comment
;
The symmetry employed for this shelxl refinement is uniquely defined
by the following loop, which should always be used as a source of
symmetry information in preference to the above space-group names.
They are only intended as comments.
;
_shelx_estimated_absorpt_t_min 0.194
_shelx_estimated_absorpt_t_max 0.707

loop_
_space_group_symop_operation_xyz
'x, y, z'
'-x, -y, z+1/2'
'-x, y, -z+1/2'
'x, -y, -z'
'x+1/2, y+1/2, z'
'-x+1/2, -y+1/2, z+1/2'
'-x+1/2, y+1/2, -z+1/2'
'x+1/2, -y+1/2, -z'
'-x, -y, -z'
'x, y, -z-1/2'
'x, -y, z-1/2'
'-x, y, z'
'-x+1/2, -y+1/2, -z'
'x+1/2, y+1/2, -z-1/2'
'x+1/2, -y+1/2, z-1/2'
'-x+1/2, y+1/2, z'

loop_
_atom_site_label
_atom_site_type_symbol
_atom_site_fract_x
_atom_site_fract_y
_atom_site_fract_z
_atom_site_U_iso_or_equiv
_atom_site_adp_type
_atom_site_occupancy
_atom_site_site_symmetry_order
_atom_site_calc_flag
_atom_site_refinement_flags_posn
_atom_site_refinement_flags_adp
_atom_site_refinement_flags_occupancy
_atom_site_disorder_assembly
_atom_site_disorder_group
Co1 Co 0.500000 0.500000 0.500000 0.0137(3) Uani 1 4 d S T P . .
N1 N 0.500000 0.1966(5) 0.5007(3) 0.0161(7) Uani 1 2 d S T P . .
N2 N 0.4091(2) 0.4909(3) 0.750000 0.0178(7) Uani 1 2 d S T P . .
N3 N 0.33329(18) 0.5421(4) 0.750000 0.0210(6) Uani 1 2 d S T P . .
N4 N 0.26056(18) 0.5914(5) 0.750000 0.0376(8) Uani 1 2 d S T P . .
C1 C 0.57535(18) 0.0973(4) 0.5006(3) 0.0187(6) Uani 1 1 d . . . . .
H1 H 0.630196 0.162425 0.501462 0.022 Uiso 1 1 calc R U . . .

loop_
_atom_site_aniso_label
_atom_site_aniso_U_11
_atom_site_aniso_U_22
_atom_site_aniso_U_33
_atom_site_aniso_U_23
_atom_site_aniso_U_13
_atom_site_aniso_U_12
Co1 0.0117(5) 0.0120(4) 0.0173(5) -0.0003(2) 0.000 0.000
N1 0.0176(16) 0.0152(14) 0.0154(16) 0.0015(7) 0.000 0.000
N2 0.0143(15) 0.0192(15) 0.0201(17) 0.000 0.000 0.0012(7)
N3 0.0193(14) 0.0241(11) 0.0196(14) 0.000 0.000 -0.0006(12)
N4 0.0167(13) 0.055(2) 0.0414(18) 0.000 0.000 0.0085(12)
C1 0.0152(13) 0.0180(15) 0.0229(14) 0.0011(6) -0.0001(6) -0.0007(11)

loop_
_atom_type_symbol
_atom_type_description
_atom_type_scat_dispersion_real
_atom_type_scat_dispersion_imag
_atom_type_scat_source
C C 0.0181 0.0091 'International Tables Vol C Tables 4.2.6.8 and 6.1.1.4'
H H 0.0000 0.0000 'International Tables Vol C Tables 4.2.6.8 and 6.1.1.4'
Co Co -2.3653 3.6143 'International Tables Vol C Tables 4.2.6.8 and 6.1.1.4'
N N 0.0311 0.0180 'International Tables Vol C Tables 4.2.6.8 and 6.1.1.4'

loop_
_geom_angle_atom_site_label_1
_geom_angle_atom_site_label_2
_geom_angle_atom_site_label_3
_geom_angle
_geom_angle_site_symmetry_1
_geom_angle_site_symmetry_3
_geom_angle_publ_flag
N2 Co1 N2 180.0 11_565 3_656 ?
N2 Co1 N2 79.51(13) 11_565 9_666 ?
N2 Co1 N2 100.49(13) 3_656 9_666 ?
N2 Co1 N2 100.49(13) 11_565 . ?
N2 Co1 N2 79.51(13) 3_656 . ?
N2 Co1 N2 180.0 9_666 . ?
N2 Co1 N1 88.18(6) 11_565 9_666 ?
N2 Co1 N1 91.82(6) 3_656 9_666 ?
N2 Co1 N1 88.18(6) 9_666 9_666 ?
N2 Co1 N1 91.82(6) . 9_666 ?
N2 Co1 N1 91.82(6) 11_565 . ?
N2 Co1 N1 88.18(6) 3_656 . ?
N2 Co1 N1 91.82(6) 9_666 . ?
N2 Co1 N1 88.18(6) . . ?
N1 Co1 N1 180.0 9_666 . ?
C1 N1 C1 116.5(3) 12_655 . ?
C1 N1 Co1 121.74(17) 12_655 . ?
C1 N1 Co1 121.74(17) . . ?
N3 N2 Co1 126.91(8) . 2_665 ?
N3 N2 Co1 126.91(8) . . ?
Co1 N2 Co1 100.38(13) 2_665 . ?
N4 N3 N2 179.9(3) . . ?
N1 C1 C1 121.74(17) . 4_556 ?
N1 C1 H1 119.1 . . ?
C1 C1 H1 119.1 4_556 . ?

loop_
_geom_bond_atom_site_label_1
_geom_bond_atom_site_label_2
_geom_bond_distance
_geom_bond_site_symmetry_2
_geom_bond_publ_flag
Co1 N2 2.151(2) 11_565 ?
Co1 N2 2.151(2) 3_656 ?
Co1 N2 2.151(2) 9_666 ?
Co1 N2 2.151(2) . ?
Co1 N1 2.155(3) 9_666 ?
Co1 N1 2.155(3) . ?
N1 C1 1.340(3) 12_655 ?
N1 C1 1.340(3) . ?
N2 N3 1.203(4) . ?
N3 N4 1.155(4) . ?
C1 C1 1.383(6) 4_556 ?
C1 H1 0.9500 . ?

loop_
_geom_torsion_atom_site_label_1
_geom_torsion_atom_site_label_2
_geom_torsion_atom_site_label_3
_geom_torsion_atom_site_label_4
_geom_torsion
_geom_torsion_site_symmetry_1
_geom_torsion_site_symmetry_2
_geom_torsion_site_symmetry_3
_geom_torsion_site_symmetry_4
_geom_torsion_publ_flag
C1 N1 C1 C1 0.3(4) 12_655 . . 4_556 ?
Co1 N1 C1 C1 -179.44(16) . . . 4_556 ?
